data_2217869
loop_
_publ_author_name
'Holm, Melanie'
'Schollmeyer, Dieter'
'Laufer, Stefan'

_publ_section_title 3-(2-Fluorophenyl)-6-(phenoxymethyl)-1,2,4-triazolo[3,4-<i>b</i>][1,3,4]thiadiazole
_journal_coeditor_code BT2678
_journal_issue 4
_journal_name_full 'Acta Crystallographica Section E'
_journal_page_first o700
_journal_paper_doi 10.1107/S1600536808003917
_journal_volume 64
_journal_year 2008
_chemical_formula_iupac 'C16 H11 F N4 O S'
_chemical_formula_moiety 'C16 H11 F N4 O S'
_chemical_formula_sum 'C16 H11 F N4 O S'
_chemical_formula_weight 326.35
_chemical_name_systematic
;
3-(2-Fluorophenyl)-6-(phenoxymethyl)-1,2,4-triazolo[3,4-
<i>b</i>][1,3,4]thiadiazole
;
_space_group_IT_number 14
_symmetry_cell_setting monoclinic
_symmetry_space_group_name_Hall '-P 2yn'
_symmetry_space_group_name_H-M 'P 1 21/n 1'
_atom_sites_solution_hydrogens geom
_atom_sites_solution_primary direct
_atom_sites_solution_secondary difmap
_audit_creation_method SHELXL-97
_cell_angle_alpha 90.00
_cell_angle_beta 110.857(5)
_cell_angle_gamma 90.00
_cell_formula_units_Z 4
_cell_length_a 10.8551(6)
_cell_length_b 12.1899(3)
_cell_length_c 11.6667(6)
_cell_measurement_reflns_used 25
_cell_measurement_temperature 193(2)
_cell_measurement_theta_max 70
_cell_measurement_theta_min 65
_cell_volume 1442.61(12)
_computing_cell_refinement '<i>CAD-4 Software</i> (Enraf--Nonius, 1989)'
_computing_data_collection '<i>CAD-4 Software</i> (Enraf--Nonius, 1989)'
_computing_data_reduction '<i>CORINC</i> (Dr\"ager & Gattow, 1971)'
_computing_molecular_graphics 'PLATON (Spek, 2003)'
_computing_publication_material 'SHELXL97 (Sheldrick, 2008)'
_computing_structure_refinement 'SHELXL97 (Sheldrick, 2008)'
_computing_structure_solution 'SIR92 (Altomare <i>et al.</i>,  1994)'
_diffrn_ambient_temperature 193(2)
_diffrn_measured_fraction_theta_full 1.000
_diffrn_measured_fraction_theta_max 1.000
_diffrn_measurement_device '\k-geometry diffractometer'
_diffrn_measurement_device_type 'Enraf--Nonius CAD-4'
_diffrn_measurement_method \w/2\q
_diffrn_radiation_monochromator graphite
_diffrn_radiation_type CuK\a
_diffrn_radiation_wavelength 1.54178
_diffrn_reflns_av_R_equivalents 0.0367
_diffrn_reflns_av_sigmaI/netI 0.0175
_diffrn_reflns_limit_h_max 13
_diffrn_reflns_limit_h_min 0
_diffrn_reflns_limit_k_max 14
_diffrn_reflns_limit_k_min 0
_diffrn_reflns_limit_l_max 13
_diffrn_reflns_limit_l_min -14
_diffrn_reflns_number 2883
_diffrn_reflns_theta_full 69.93
_diffrn_reflns_theta_max 69.93
_diffrn_reflns_theta_min 4.78
_diffrn_standards_decay_% 4
_diffrn_standards_interval_time 60
_diffrn_standards_number 3
_exptl_absorpt_coefficient_mu 2.193
_exptl_absorpt_correction_T_max 0.99
_exptl_absorpt_correction_T_min 0.61
_exptl_absorpt_correction_type psi-scan
_exptl_absorpt_process_details '(CORINC; Dr\"ager & Gattow, 1971)'
_exptl_crystal_colour 'light brown'
_exptl_crystal_density_diffrn 1.503
_exptl_crystal_density_method 'not measured'
_exptl_crystal_description plate
_exptl_crystal_F_000 672
_exptl_crystal_size_max 0.58
_exptl_crystal_size_mid 0.51
_exptl_crystal_size_min 0.26
_refine_diff_density_max 0.433
_refine_diff_density_min -0.429
_refine_ls_extinction_coef 0.0071(8)
_refine_ls_extinction_expression Fc^*^=kFc[1+0.001xFc^2^\l^3^/sin(2\q)]^-1/4^
_refine_ls_extinction_method 'SHELXL97 (Sheldrick, 2008)'
_refine_ls_goodness_of_fit_ref 1.063
_refine_ls_hydrogen_treatment constr
_refine_ls_matrix_type full
_refine_ls_number_parameters 209
_refine_ls_number_reflns 2736
_refine_ls_number_restraints 0
_refine_ls_restrained_S_all 1.063
_refine_ls_R_factor_all 0.0493
_refine_ls_R_factor_gt 0.0477
_refine_ls_shift/su_max 0.000
_refine_ls_shift/su_mean 0.000
_refine_ls_structure_factor_coef Fsqd
_refine_ls_weighting_details 'calc w=1/[\s^2^(Fo^2^)+(0.0847P)^2^+0.6884P] where P=(Fo^2^+2Fc^2^)/3'
_refine_ls_weighting_scheme calc
_refine_ls_wR_factor_obs 0.1336
_refine_ls_wR_factor_ref 0.1354
_reflns_number_gt 2583
_reflns_number_total 2736
_reflns_threshold_expression I>2s(I)
_cod_data_source_file bt2678.cif
_cod_data_source_block I
_cod_original_cell_volume 1442.61(11)
_cod_original_sg_symbol_H-M 'P 21/n'
_cod_database_code 2217869
_cod_database_fobs_code 2217869

loop_
_symmetry_equiv_pos_as_xyz
'x, y, z'
'-x+1/2, y+1/2, -z+1/2'
'-x, -y, -z'
'x-1/2, -y-1/2, z-1/2'

loop_
_atom_site_type_symbol
_atom_site_label
_atom_site_fract_x
_atom_site_fract_y
_atom_site_fract_z
_atom_site_U_iso_or_equiv
_atom_site_adp_type
_atom_site_calc_flag
_atom_site_refinement_flags
_atom_site_occupancy
N N1 0.65749(15) 0.29912(12) 0.27951(14) 0.0311(4) Uani d . 1
C C2 0.62295(17) 0.25592(16) 0.17147(17) 0.0324(4) Uani d . 1
S S3 0.63057(5) 0.11269(4) 0.16086(4) 0.0375(2) Uani d . 1
C C4 0.68622(19) 0.11015(15) 0.31907(19) 0.0358(4) Uani d . 1
N N5 0.72177(18) 0.03789(14) 0.40767(17) 0.0445(4) Uani d . 1
N N6 0.75709(18) 0.09854(14) 0.51539(17) 0.0426(4) Uani d . 1
C C7 0.74119(17) 0.20439(15) 0.48900(18) 0.0331(4) Uani d . 1
N N8 0.69477(14) 0.21442(12) 0.36353(14) 0.0306(4) Uani d . 1
C C9 0.58296(19) 0.32345(16) 0.05735(17) 0.0358(4) Uani d . 1
H H9A 0.5190 0.3806 0.0593 0.043 Uiso calc R 1
H H9B 0.6607 0.3596 0.0484 0.043 Uiso calc R 1
O O10 0.52441(15) 0.24906(12) -0.04087(12) 0.0433(4) Uani d . 1
C C11 0.50482(17) 0.28429(16) -0.15846(17) 0.0326(4) Uani d . 1
C C12 0.45545(19) 0.20490(17) -0.24815(18) 0.0376(4) Uani d . 1
H H12 0.4366 0.1333 -0.2266 0.045 Uiso calc R 1
C C13 0.4337(2) 0.23046(19) -0.36915(19) 0.0436(5) Uani d . 1
H H13 0.4012 0.1759 -0.4308 0.052 Uiso calc R 1
C C14 0.4591(2) 0.3350(2) -0.40103(19) 0.0451(5) Uani d . 1
H H14 0.4442 0.3524 -0.4843 0.054 Uiso calc R 1
C C15 0.5060(2) 0.41365(19) -0.3114(2) 0.0439(5) Uani d . 1
H H15 0.5220 0.4858 -0.3336 0.053 Uiso calc R 1
C C16 0.5303(2) 0.38932(16) -0.1887(2) 0.0378(5) Uani d . 1
H H16 0.5637 0.4437 -0.1271 0.045 Uiso calc R 1
C C17 0.77445(17) 0.29576(16) 0.57653(17) 0.0323(4) Uani d . 1
C C18 0.76314(19) 0.40498(16) 0.53692(18) 0.0345(4) Uani d . 1
H H18 0.7312 0.4204 0.4515 0.041 Uiso calc R 1
C C19 0.79764(19) 0.49076(17) 0.61989(18) 0.0390(4) Uani d . 1
H H19 0.7895 0.5642 0.5909 0.047 Uiso calc R 1
C C20 0.8439(2) 0.47064(19) 0.74481(19) 0.0426(5) Uani d . 1
H H20 0.8664 0.5297 0.8016 0.051 Uiso calc R 1
C C21 0.8569(2) 0.3633(2) 0.78588(19) 0.0451(5) Uani d . 1
H H21 0.8895 0.3480 0.8713 0.054 Uiso calc R 1
C C22 0.8224(2) 0.27895(18) 0.70268(19) 0.0399(5) Uani d . 1
F F23 0.83678(15) 0.17577(12) 0.74746(12) 0.0608(4) Uani d . 1

loop_
_atom_site_aniso_label
_atom_site_aniso_U_11
_atom_site_aniso_U_22
_atom_site_aniso_U_33
_atom_site_aniso_U_12
_atom_site_aniso_U_13
_atom_site_aniso_U_23
N1 0.0311(7) 0.0273(8) 0.0325(8) 0.0000(6) 0.0082(6) 0.0011(6)
C2 0.0281(8) 0.0299(9) 0.0381(10) -0.0027(7) 0.0105(7) -0.0040(7)
S3 0.0402(3) 0.0294(3) 0.0430(3) -0.00168(17) 0.0147(2) -0.00653(18)
C4 0.0330(10) 0.0276(10) 0.0457(11) -0.0003(7) 0.0126(8) -0.0033(8)
N5 0.0482(10) 0.0293(9) 0.0522(10) 0.0041(7) 0.0134(8) 0.0039(7)
N6 0.0453(10) 0.0317(9) 0.0464(10) 0.0027(7) 0.0111(8) 0.0066(7)
C7 0.0283(8) 0.0320(10) 0.0375(10) 0.0007(7) 0.0099(7) 0.0059(7)
N8 0.0279(7) 0.0244(7) 0.0375(8) 0.0009(6) 0.0092(6) 0.0011(6)
C9 0.0390(10) 0.0318(10) 0.0325(10) -0.0051(7) 0.0075(8) -0.0044(7)
O10 0.0606(9) 0.0355(8) 0.0316(7) -0.0147(6) 0.0137(6) -0.0050(6)
C11 0.0304(9) 0.0348(10) 0.0322(9) 0.0007(7) 0.0107(7) -0.0011(7)
C12 0.0398(10) 0.0348(10) 0.0375(10) -0.0024(8) 0.0129(8) -0.0026(8)
C13 0.0416(10) 0.0532(13) 0.0341(10) 0.0000(9) 0.0112(8) -0.0062(9)
C14 0.0370(10) 0.0612(14) 0.0369(11) 0.0034(10) 0.0129(8) 0.0081(10)
C15 0.0377(10) 0.0433(11) 0.0495(12) 0.0011(9) 0.0141(9) 0.0132(9)
C16 0.0358(10) 0.0340(11) 0.0425(11) -0.0018(7) 0.0125(8) -0.0018(8)
C17 0.0262(8) 0.0365(10) 0.0334(9) 0.0009(7) 0.0097(7) 0.0038(7)
C18 0.0345(9) 0.0356(10) 0.0314(9) 0.0036(8) 0.0094(7) 0.0030(7)
C19 0.0412(10) 0.0364(10) 0.0378(10) 0.0054(8) 0.0119(8) 0.0006(8)
C20 0.0404(10) 0.0500(13) 0.0377(10) 0.0005(9) 0.0144(8) -0.0083(9)
C21 0.0468(11) 0.0600(14) 0.0293(10) -0.0021(10) 0.0144(8) 0.0045(9)
C22 0.0384(10) 0.0428(11) 0.0384(10) -0.0014(8) 0.0136(8) 0.0110(9)
F23 0.0822(10) 0.0482(8) 0.0443(7) -0.0076(7) 0.0128(7) 0.0186(6)

loop_
_atom_type_symbol
_atom_type_description
_atom_type_scat_dispersion_real
_atom_type_scat_dispersion_imag
_atom_type_scat_source
C C 0.0181 0.0091 'International Tables Vol C Tables 4.2.6.8 and 6.1.1.4'
H H 0.0000 0.0000 'International Tables Vol C Tables 4.2.6.8 and 6.1.1.4'
N N 0.0311 0.0180 'International Tables Vol C Tables 4.2.6.8 and 6.1.1.4'
O O 0.0492 0.0322 'International Tables Vol C Tables 4.2.6.8 and 6.1.1.4'
F F 0.0727 0.0534 'International Tables Vol C Tables 4.2.6.8 and 6.1.1.4'
S S 0.3331 0.5567 'International Tables Vol C Tables 4.2.6.8 and 6.1.1.4'

loop_
_geom_angle_atom_site_label_1
_geom_angle_atom_site_label_2
_geom_angle_atom_site_label_3
_geom_angle
C2 N1 N8 107.31(15)
N1 C2 C9 122.45(17)
N1 C2 S3 118.02(15)
C9 C2 S3 119.48(13)
C4 S3 C2 87.12(9)
N5 C4 N8 111.49(18)
N5 C4 S3 138.59(15)
N8 C4 S3 109.92(14)
C4 N5 N6 105.39(16)
C7 N6 N5 109.71(16)
N6 C7 N8 107.62(17)
N6 C7 C17 126.80(18)
N8 C7 C17 125.48(17)
C4 N8 C7 105.78(16)
C4 N8 N1 117.63(15)
C7 N8 N1 136.59(15)
O10 C9 C2 105.77(15)
O10 C9 H9A 110.6
C2 C9 H9A 110.6
O10 C9 H9B 110.6
C2 C9 H9B 110.6
H9A C9 H9B 108.7
C11 O10 C9 117.99(15)
O10 C11 C16 124.62(17)
O10 C11 C12 114.51(17)
C16 C11 C12 120.87(18)
C13 C12 C11 119.58(19)
C13 C12 H12 120.2
C11 C12 H12 120.2
C12 C13 C14 120.3(2)
C12 C13 H13 119.8
C14 C13 H13 119.8
C15 C14 C13 119.5(2)
C15 C14 H14 120.2
C13 C14 H14 120.2
C14 C15 C16 121.1(2)
C14 C15 H15 119.4
C16 C15 H15 119.4
C11 C16 C15 118.55(19)
C11 C16 H16 120.7
C15 C16 H16 120.7
C22 C17 C18 116.43(19)
C22 C17 C7 122.11(18)
C18 C17 C7 121.42(17)
C19 C18 C17 121.19(18)
C19 C18 H18 119.4
C17 C18 H18 119.4
C18 C19 C20 120.62(19)
C18 C19 H19 119.7
C20 C19 H19 119.7
C21 C20 C19 119.1(2)
C21 C20 H20 120.4
C19 C20 H20 120.4
C22 C21 C20 119.70(19)
C22 C21 H21 120.2
C20 C21 H21 120.2
F23 C22 C21 117.38(19)
F23 C22 C17 119.7(2)
C21 C22 C17 122.9(2)

loop_
_geom_bond_atom_site_label_1
_geom_bond_atom_site_label_2
_geom_bond_distance
N1 C2 1.292(2)
N1 N8 1.381(2)
C2 C9 1.492(3)
C2 S3 1.7544(19)
S3 C4 1.726(2)
C4 N5 1.307(3)
C4 N8 1.363(2)
N5 N6 1.389(3)
N6 C7 1.324(2)
C7 N8 1.373(2)
C7 C17 1.467(3)
C9 O10 1.422(2)
C9 H9A 0.9900
C9 H9B 0.9900
O10 C11 1.380(2)
C11 C16 1.382(3)
C11 C12 1.385(3)
C12 C13 1.381(3)
C12 H12 0.9500
C13 C14 1.382(3)
C13 H13 0.9500
C14 C15 1.376(3)
C14 H14 0.9500
C15 C16 1.392(3)
C15 H15 0.9500
C16 H16 0.9500
C17 C22 1.391(3)
C17 C18 1.400(3)
C18 C19 1.383(3)
C18 H18 0.9500
C19 C20 1.384(3)
C19 H19 0.9500
C20 C21 1.384(3)
C20 H20 0.9500
C21 C22 1.371(3)
C21 H21 0.9500
C22 F23 1.349(2)

loop_
_geom_torsion_atom_site_label_1
_geom_torsion_atom_site_label_2
_geom_torsion_atom_site_label_3
_geom_torsion_atom_site_label_4
_geom_torsion
N8 N1 C2 C9 -176.82(15)
N8 N1 C2 S3 0.50(19)
N1 C2 S3 C4 0.04(15)
C9 C2 S3 C4 177.45(15)
C2 S3 C4 N5 179.1(2)
C2 S3 C4 N8 -0.59(14)
N8 C4 N5 N6 -0.9(2)
S3 C4 N5 N6 179.41(19)
C4 N5 N6 C7 0.4(2)
N5 N6 C7 N8 0.2(2)
N5 N6 C7 C17 -176.25(17)
N5 C4 N8 C7 1.0(2)
S3 C4 N8 C7 -179.19(12)
N5 C4 N8 N1 -178.73(15)
S3 C4 N8 N1 1.1(2)
N6 C7 N8 C4 -0.7(2)
C17 C7 N8 C4 175.79(17)
N6 C7 N8 N1 178.96(18)
C17 C7 N8 N1 -4.5(3)
C2 N1 N8 C4 -1.0(2)
C2 N1 N8 C7 179.34(19)
N1 C2 C9 O10 -167.07(16)
S3 C2 C9 O10 15.6(2)
C2 C9 O10 C11 -165.85(15)
C9 O10 C11 C16 -4.3(3)
C9 O10 C11 C12 175.96(17)
O10 C11 C12 C13 -179.06(17)
C16 C11 C12 C13 1.2(3)
C11 C12 C13 C14 -1.0(3)
C12 C13 C14 C15 -0.1(3)
C13 C14 C15 C16 1.0(3)
O10 C11 C16 C15 179.97(18)
C12 C11 C16 C15 -0.4(3)
C14 C15 C16 C11 -0.8(3)
N6 C7 C17 C22 -3.4(3)
N8 C7 C17 C22 -179.30(17)
N6 C7 C17 C18 174.60(19)
N8 C7 C17 C18 -1.2(3)
C22 C17 C18 C19 -0.3(3)
C7 C17 C18 C19 -178.43(17)
C17 C18 C19 C20 -0.3(3)
C18 C19 C20 C21 0.9(3)
C19 C20 C21 C22 -0.8(3)
C20 C21 C22 F23 -179.92(18)
C20 C21 C22 C17 0.2(3)
C18 C17 C22 F23 -179.53(17)
C7 C17 C22 F23 -1.4(3)
C18 C17 C22 C21 0.3(3)
C7 C17 C22 C21 178.45(19)

loop_
_cod_related_entry_id
_cod_related_entry_database
_cod_related_entry_code
1 ChemSpider 21118440
